data_7060580
loop_
_publ_author_name
'Kordestani, Nazanin'
'Amiri Rudbari, Hadi'
'Correia, Isabel'
'Valente, Andreia'
'C\^orte-Real, Leonor'
'Islam, Mohammad Khairul'
'Micale, Nicola'
'Braun, Jason D.'
'Herbert, David E.'
'Tumanov, Nikolay'
'Wouters, Johan'
'Enamullah, Mohammed'

_publ_section_title
;
 Heteroleptic enantiopure Pd(ii)-complexes derived from
 halogen-substituted Schiff bases and 2-picolylamine: synthesis,
 experimental and computational characterization and investigation of the
 influence of chirality and halogen atoms on the anticancer activity
;
_journal_issue 20
_journal_name_full 'New Journal of Chemistry'
_journal_page_first 9163
_journal_page_last 9180
_journal_paper_doi 10.1039/D1NJ01491A
_journal_volume 45
_journal_year 2021
_chemical_formula_moiety 'C24 H19 F2 N3'
_chemical_formula_sum 'C24 H19 F2 N3'
_chemical_formula_weight 387.42
_space_group_crystal_system monoclinic
_space_group_IT_number 14
_space_group_name_Hall '-P 2ybc'
_space_group_name_H-M_alt 'P 1 21/c 1'
_atom_sites_solution_hydrogens mixed
_atom_sites_solution_primary direct
_audit_block_doi 10.5517/ccdc.csd.cc24sbmx
_audit_creation_date 2019-08-02
_audit_creation_method
;
Olex2 1.2
(compiled 2018.05.29 svn.r3508 for OlexSys, GUI svn.r5506)
;
_audit_update_record
;
2020-03-11 deposited with the CCDC.	2021-04-16 downloaded from the CCDC.
;
_cell_angle_alpha 90
_cell_angle_beta 94.696(8)
_cell_angle_gamma 90
_cell_formula_units_Z 4
_cell_length_a 5.7811(6)
_cell_length_b 14.4499(13)
_cell_length_c 22.9945(19)
_cell_measurement_reflns_used 1768
_cell_measurement_temperature 293(2)
_cell_measurement_theta_max 28.2390
_cell_measurement_theta_min 3.8120
_cell_volume 1914.4(3)
_computing_cell_refinement
;
CrysAlisPro, Agilent Technologies,
Version 1.171.37.35 (release 13-08-2014 CrysAlis171 .NET)
(compiled Aug 13 2014,18:06:01)
;
_computing_data_collection
;
CrysAlisPro, Agilent Technologies,
Version 1.171.37.35 (release 13-08-2014 CrysAlis171 .NET)
(compiled Aug 13 2014,18:06:01)
;
_computing_data_reduction
;
CrysAlisPro, Agilent Technologies,
Version 1.171.37.35 (release 13-08-2014 CrysAlis171 .NET)
(compiled Aug 13 2014,18:06:01)
;
_computing_molecular_graphics 'Olex2 (Dolomanov et al., 2009)'
_computing_publication_material 'Olex2 (Dolomanov et al., 2009)'
_computing_structure_refinement 'ShelXL (Sheldrick, 2015)'
_computing_structure_solution 'ShelXS (Sheldrick, 2008)'
_diffrn_ambient_temperature 293.15
_diffrn_detector 'CCD plate'
_diffrn_detector_area_resol_mean 16.0874
_diffrn_detector_type Eos
_diffrn_measured_fraction_theta_full 0.998
_diffrn_measured_fraction_theta_max 0.998
_diffrn_measurement_details
;
#__ type_ start__ end____ width___ exp.time_
  1 omega  -20.00   24.00   1.0000   12.5000
omega____ theta____ kappa____ phi______ frames
    -      -14.9669  -99.0000  -30.0000 44

#__ type_ start__ end____ width___ exp.time_
  2 omega  -32.00   30.00   1.0000   12.5000
omega____ theta____ kappa____ phi______ frames
    -       17.0762  -57.0000 -180.0000 62

#__ type_ start__ end____ width___ exp.time_
  3 omega  -79.00  -39.00   1.0000   12.5000
omega____ theta____ kappa____ phi______ frames
    -      -14.9669 -178.0000 -120.0000 40

#__ type_ start__ end____ width___ exp.time_
  4 omega  -84.00  -23.00   1.0000   12.5000
omega____ theta____ kappa____ phi______ frames
    -      -14.9669  -38.0000   90.0000 61
;
_diffrn_measurement_device 'four-circle diffractometer'
_diffrn_measurement_device_type 'Xcalibur, Eos'
_diffrn_measurement_method '\w scans'
_diffrn_orient_matrix_UB_11 0.0200563000
_diffrn_orient_matrix_UB_12 0.0123277000
_diffrn_orient_matrix_UB_13 -0.0290187000
_diffrn_orient_matrix_UB_21 -0.0039276000
_diffrn_orient_matrix_UB_22 -0.0473806000
_diffrn_orient_matrix_UB_23 -0.0080595000
_diffrn_orient_matrix_UB_31 -0.1214233000
_diffrn_orient_matrix_UB_32 0.0036142000
_diffrn_orient_matrix_UB_33 -0.0070911000
_diffrn_radiation_monochromator graphite
_diffrn_radiation_probe x-ray
_diffrn_radiation_type MoK\a
_diffrn_radiation_wavelength 0.71073
_diffrn_reflns_av_R_equivalents 0.0275
_diffrn_reflns_av_unetI/netI 0.0640
_diffrn_reflns_Laue_measured_fraction_full 0.998
_diffrn_reflns_Laue_measured_fraction_max 0.998
_diffrn_reflns_limit_h_max 7
_diffrn_reflns_limit_h_min -7
_diffrn_reflns_limit_k_max 18
_diffrn_reflns_limit_k_min -11
_diffrn_reflns_limit_l_max 28
_diffrn_reflns_limit_l_min -28
_diffrn_reflns_number 8176
_diffrn_reflns_point_group_measured_fraction_full 0.998
_diffrn_reflns_point_group_measured_fraction_max 0.998
_diffrn_reflns_theta_full 25.242
_diffrn_reflns_theta_max 26.372
_diffrn_reflns_theta_min 3.333
_diffrn_source 'Enhance (Mo) X-ray Source'
_exptl_absorpt_coefficient_mu 0.094
_exptl_absorpt_correction_T_max 1.00000
_exptl_absorpt_correction_T_min 0.83730
_exptl_absorpt_correction_type multi-scan
_exptl_absorpt_process_details
;
CrysAlisPro, Agilent Technologies,
Version 1.171.37.35 (release 13-08-2014 CrysAlis171 .NET)
(compiled Aug 13 2014,18:06:01)
Empirical absorption correction using spherical harmonics,
 implemented in SCALE3 ABSPACK scaling algorithm.
;
_exptl_crystal_density_diffrn 1.344
_exptl_crystal_density_method 'not measured'
_exptl_crystal_F_000 808
_exptl_crystal_size_max 0.35
_exptl_crystal_size_mid 0.3
_exptl_crystal_size_min 0.25
_refine_diff_density_max 0.163
_refine_diff_density_min -0.175
_refine_diff_density_rms 0.035
_refine_ls_extinction_method none
_refine_ls_goodness_of_fit_ref 0.978
_refine_ls_hydrogen_treatment mixed
_refine_ls_matrix_type full
_refine_ls_number_parameters 270
_refine_ls_number_reflns 3902
_refine_ls_number_restraints 0
_refine_ls_restrained_S_all 0.978
_refine_ls_R_factor_all 0.1050
_refine_ls_R_factor_gt 0.0516
_refine_ls_shift/su_max 0.000
_refine_ls_shift/su_mean 0.000
_refine_ls_structure_factor_coef Fsqd
_refine_ls_weighting_details 'w=1/[\s^2^(Fo^2^)+(0.0408P)^2^] where P=(Fo^2^+2Fc^2^)/3'
_refine_ls_weighting_scheme calc
_refine_ls_wR_factor_gt 0.0959
_refine_ls_wR_factor_ref 0.1166
_reflns_Friedel_coverage 0.000
_reflns_number_gt 2200
_reflns_number_total 3902
_reflns_threshold_expression 'I > 2\s(I)'
_cod_data_source_file d1nj01491a2.cif
_cod_data_source_block 190730_s2_ll_2
_cod_depositor_comments 'Adding full bibliography for 7060575--7060596.cif.'
_cod_database_code 7060580
_shelx_shelxl_version_number 2014/7
_chemical_oxdiff_formula c12h12n2o3
_shelx_space_group_comment
;
The symmetry employed for this shelxl refinement is uniquely defined
by the following loop, which should always be used as a source of
symmetry information in preference to the above space-group names.
They are only intended as comments.
;
_shelx_estimated_absorpt_t_max 0.977
_shelx_estimated_absorpt_t_min 0.968
_reflns_odcompleteness_completeness 99.76
_reflns_odcompleteness_iscentric 1
_reflns_odcompleteness_theta 26.32
_olex2_refinement_description
;
1. Fixed Uiso
 At 1.2 times of:
  All C(H) groups, All C(H,H) groups
2.a Ternary CH refined with riding coordinates:
 C7(H7), C8(H8)
2.b Secondary CH2 refined with riding coordinates:
 C17(H17A,H17B), C18(H18A,H18B)
2.c Aromatic/amide H refined with riding coordinates:
 C2(H2A), C5(H5), C11(H11), C12(H12), C13(H13), C14(H14), C20(H20), C21(H21),
 C22(H22), C23(H23), C24(H24)
;
_olex2_submission_special_instructions 'No special instructions were received'

loop_
_space_group_symop_operation_xyz
'x, y, z'
'-x, y+1/2, -z+1/2'
'-x, -y, -z'
'x, -y-1/2, z-1/2'

loop_
_atom_site_label
_atom_site_type_symbol
_atom_site_fract_x
_atom_site_fract_y
_atom_site_fract_z
_atom_site_U_iso_or_equiv
_atom_site_adp_type
_atom_site_occupancy
_atom_site_site_symmetry_order
_atom_site_calc_flag
_atom_site_refinement_flags_posn
_atom_site_refinement_flags_adp
_atom_site_refinement_flags_occupancy
_atom_site_disorder_assembly
_atom_site_disorder_group
F1 F 0.8209(2) 0.06204(10) 0.51732(5) 0.0804(5) Uani 1 1 d . . . . .
F2 F 1.0323(2) 0.22090(11) 0.49043(5) 0.0889(5) Uani 1 1 d . . . . .
N1 N 0.4572(3) 0.03892(11) 0.32264(6) 0.0408(4) Uani 1 1 d . . . . .
N2 N 0.6847(3) 0.20684(14) 0.29541(7) 0.0459(5) Uani 1 1 d . . . . .
H2 H 0.719(3) 0.2620(14) 0.2939(8) 0.048(7) Uiso 1 1 d . . . . .
N3 N 0.2743(3) 0.03216(14) 0.16340(8) 0.0497(5) Uani 1 1 d . . . . .
H3 H 0.367(4) 0.0571(16) 0.1447(10) 0.064(8) Uiso 1 1 d . . . . .
C1 C 0.6039(3) 0.08783(15) 0.36500(8) 0.0403(5) Uani 1 1 d . . . . .
C2 C 0.6443(4) 0.05166(16) 0.42126(9) 0.0507(6) Uani 1 1 d . . . . .
H2A H 0.5742 -0.0036 0.4308 0.061 Uiso 1 1 calc R . . . .
C3 C 0.7861(4) 0.09690(19) 0.46232(9) 0.0557(6) Uani 1 1 d . . . . .
C4 C 0.8918(4) 0.17747(19) 0.44879(9) 0.0564(6) Uani 1 1 d . . . . .
C5 C 0.8586(3) 0.21455(16) 0.39437(8) 0.0501(6) Uani 1 1 d . . . . .
H5 H 0.9329 0.2693 0.3857 0.060 Uiso 1 1 calc R . . . .
C6 C 0.7134(3) 0.17052(15) 0.35174(8) 0.0399(5) Uani 1 1 d . . . . .
C7 C 0.4857(3) 0.17614(14) 0.25780(8) 0.0402(5) Uani 1 1 d . . . . .
H7 H 0.3438 0.2016 0.2721 0.048 Uiso 1 1 calc R . . . .
C8 C 0.4807(3) 0.06977(13) 0.26248(8) 0.0381(5) Uani 1 1 d . . . . .
H8 H 0.6295 0.0465 0.2510 0.046 Uiso 1 1 calc R . . . .
C9 C 0.2925(3) 0.02515(14) 0.22342(8) 0.0411(5) Uani 1 1 d . . . . .
C10 C 0.0826(4) -0.01692(15) 0.14109(9) 0.0473(6) Uani 1 1 d . . . . .
C11 C -0.0087(4) -0.02707(16) 0.08370(10) 0.0634(7) Uani 1 1 d . . . . .
H11 H 0.0634 -0.0012 0.0529 0.076 Uiso 1 1 calc R . . . .
C12 C -0.2119(4) -0.07741(18) 0.07451(11) 0.0697(7) Uani 1 1 d . . . . .
H12 H -0.2787 -0.0852 0.0367 0.084 Uiso 1 1 calc R . . . .
C13 C -0.3177(4) -0.11639(16) 0.12042(11) 0.0649(7) Uani 1 1 d . . . . .
H13 H -0.4540 -0.1500 0.1127 0.078 Uiso 1 1 calc R . . . .
C14 C -0.2270(4) -0.10671(15) 0.17685(10) 0.0551(6) Uani 1 1 d . . . . .
H14 H -0.3007 -0.1331 0.2073 0.066 Uiso 1 1 calc R . . . .
C15 C -0.0207(3) -0.05629(14) 0.18820(9) 0.0427(5) Uani 1 1 d . . . . .
C16 C 0.1166(3) -0.02887(14) 0.24034(9) 0.0402(5) Uani 1 1 d . . . . .
C17 C 0.0909(3) -0.04700(14) 0.30322(9) 0.0481(6) Uani 1 1 d . . . . .
H17A H 0.1563 -0.1069 0.3142 0.058 Uiso 1 1 calc R . . . .
H17B H -0.0720 -0.0472 0.3104 0.058 Uiso 1 1 calc R . . . .
C18 C 0.2168(3) 0.02821(16) 0.33860(9) 0.0516(6) Uani 1 1 d . . . . .
H18A H 0.1345 0.0863 0.3321 0.062 Uiso 1 1 calc R . . . .
H18B H 0.2185 0.0132 0.3797 0.062 Uiso 1 1 calc R . . . .
C19 C 0.5073(3) 0.20997(14) 0.19644(8) 0.0390(5) Uani 1 1 d . . . . .
C20 C 0.3306(4) 0.26113(15) 0.16833(9) 0.0520(6) Uani 1 1 d . . . . .
H20 H 0.2039 0.2781 0.1884 0.062 Uiso 1 1 calc R . . . .
C21 C 0.3391(5) 0.28753(18) 0.11094(10) 0.0700(8) Uani 1 1 d . . . . .
H21 H 0.2194 0.3226 0.0926 0.084 Uiso 1 1 calc R . . . .
C22 C 0.5240(5) 0.26213(19) 0.08089(10) 0.0746(8) Uani 1 1 d . . . . .
H22 H 0.5281 0.2783 0.0418 0.090 Uiso 1 1 calc R . . . .
C23 C 0.7040(4) 0.21246(18) 0.10877(10) 0.0674(7) Uani 1 1 d . . . . .
H23 H 0.8308 0.1958 0.0886 0.081 Uiso 1 1 calc R . . . .
C24 C 0.6964(4) 0.18723(16) 0.16672(9) 0.0535(6) Uani 1 1 d . . . . .
H24 H 0.8196 0.1548 0.1856 0.064 Uiso 1 1 calc R . . . .

loop_
_atom_site_aniso_label
_atom_site_aniso_U_11
_atom_site_aniso_U_22
_atom_site_aniso_U_33
_atom_site_aniso_U_23
_atom_site_aniso_U_13
_atom_site_aniso_U_12
F1 0.1010(11) 0.1050(12) 0.0342(7) 0.0134(7) -0.0005(7) 0.0107(9)
F2 0.0964(11) 0.1203(13) 0.0459(8) -0.0070(8) -0.0194(7) -0.0215(10)
N1 0.0449(10) 0.0439(11) 0.0344(9) 0.0024(8) 0.0081(8) -0.0017(8)
N2 0.0564(11) 0.0401(12) 0.0397(10) 0.0048(9) -0.0056(8) -0.0113(10)
N3 0.0580(12) 0.0534(13) 0.0379(10) -0.0012(9) 0.0055(10) -0.0163(10)
C1 0.0445(11) 0.0424(13) 0.0343(11) 0.0014(10) 0.0052(9) 0.0071(10)
C2 0.0622(14) 0.0522(15) 0.0384(12) 0.0041(11) 0.0086(11) 0.0049(12)
C3 0.0641(15) 0.0734(18) 0.0295(12) 0.0046(12) 0.0031(11) 0.0123(14)
C4 0.0561(14) 0.0766(19) 0.0353(12) -0.0115(13) -0.0044(11) 0.0035(14)
C5 0.0510(13) 0.0560(15) 0.0427(12) -0.0001(11) 0.0001(10) -0.0049(11)
C6 0.0420(11) 0.0434(13) 0.0340(11) 0.0008(10) 0.0017(9) 0.0055(10)
C7 0.0442(12) 0.0381(13) 0.0376(11) 0.0023(10) 0.0002(9) 0.0005(10)
C8 0.0416(11) 0.0388(13) 0.0342(11) 0.0011(9) 0.0057(9) -0.0016(10)
C9 0.0483(12) 0.0384(13) 0.0369(11) 0.0000(10) 0.0054(10) -0.0027(10)
C10 0.0514(13) 0.0411(13) 0.0489(13) -0.0074(11) 0.0002(11) -0.0078(11)
C11 0.0745(17) 0.0701(18) 0.0442(14) -0.0004(12) -0.0029(12) -0.0166(14)
C12 0.0754(17) 0.0685(19) 0.0616(16) -0.0078(14) -0.0163(14) -0.0102(15)
C13 0.0528(14) 0.0592(17) 0.0811(19) -0.0113(15) -0.0049(14) -0.0111(13)
C14 0.0520(14) 0.0467(15) 0.0665(16) -0.0011(12) 0.0045(12) -0.0038(12)
C15 0.0439(12) 0.0329(12) 0.0513(13) 0.0009(10) 0.0035(10) -0.0007(10)
C16 0.0435(12) 0.0325(12) 0.0452(12) 0.0015(10) 0.0070(10) 0.0024(10)
C17 0.0466(12) 0.0452(14) 0.0536(13) 0.0057(11) 0.0099(10) -0.0039(11)
C18 0.0551(13) 0.0574(16) 0.0440(12) 0.0055(11) 0.0142(10) 0.0023(12)
C19 0.0428(12) 0.0343(12) 0.0388(11) 0.0030(10) -0.0030(9) -0.0061(10)
C20 0.0597(14) 0.0475(15) 0.0471(13) 0.0066(11) -0.0061(11) 0.0032(12)
C21 0.0813(19) 0.0703(19) 0.0545(15) 0.0214(14) -0.0179(14) -0.0027(16)
C22 0.095(2) 0.087(2) 0.0400(14) 0.0205(14) -0.0055(15) -0.0251(17)
C23 0.0689(16) 0.079(2) 0.0565(15) 0.0053(14) 0.0185(13) -0.0153(15)
C24 0.0507(13) 0.0598(17) 0.0497(13) 0.0128(12) 0.0026(11) -0.0082(12)

loop_
_atom_type_symbol
_atom_type_description
_atom_type_scat_dispersion_real
_atom_type_scat_dispersion_imag
_atom_type_scat_source
C C 0.0033 0.0016 'International Tables Vol C Tables 4.2.6.8 and 6.1.1.4'
H H 0.0000 0.0000 'International Tables Vol C Tables 4.2.6.8 and 6.1.1.4'
F F 0.0171 0.0103 'International Tables Vol C Tables 4.2.6.8 and 6.1.1.4'
N N 0.0061 0.0033 'International Tables Vol C Tables 4.2.6.8 and 6.1.1.4'

loop_
_citation_id
_citation_doi
_citation_year
1 10.1039/D0QO00722F 2020

loop_
_geom_angle_atom_site_label_1
_geom_angle_atom_site_label_2
_geom_angle_atom_site_label_3
_geom_angle
_geom_angle_site_symmetry_1
_geom_angle_site_symmetry_3
_geom_angle_publ_flag
C1 N1 C8 113.38(15) . . ?
C1 N1 C18 113.72(15) . . ?
C8 N1 C18 115.32(15) . . ?
C6 N2 H2 113.2(14) . . ?
C6 N2 C7 117.83(18) . . ?
C7 N2 H2 116.9(13) . . ?
C9 N3 H3 124.9(16) . . ?
C10 N3 H3 125.8(16) . . ?
C10 N3 C9 109.13(19) . . ?
C2 C1 N1 119.49(19) . . ?
C2 C1 C6 118.52(18) . . ?
C6 C1 N1 121.98(17) . . ?
C1 C2 H2A 119.8 . . ?
C3 C2 C1 120.4(2) . . ?
C3 C2 H2A 119.8 . . ?
F1 C3 C2 120.0(2) . . ?
F1 C3 C4 119.6(2) . . ?
C4 C3 C2 120.4(2) . . ?
F2 C4 C3 119.2(2) . . ?
F2 C4 C5 119.9(2) . . ?
C5 C4 C3 121.0(2) . . ?
C4 C5 H5 120.0 . . ?
C4 C5 C6 120.0(2) . . ?
C6 C5 H5 120.0 . . ?
N2 C6 C1 120.17(18) . . ?
C5 C6 N2 120.1(2) . . ?
C5 C6 C1 119.69(18) . . ?
N2 C7 H7 109.2 . . ?
N2 C7 C8 106.36(15) . . ?
N2 C7 C19 109.64(16) . . ?
C8 C7 H7 109.2 . . ?
C19 C7 H7 109.2 . . ?
C19 C7 C8 113.08(16) . . ?
N1 C8 C7 111.83(15) . . ?
N1 C8 H8 107.5 . . ?
N1 C8 C9 108.34(16) . . ?
C7 C8 H8 107.5 . . ?
C9 C8 C7 113.82(15) . . ?
C9 C8 H8 107.5 . . ?
N3 C9 C8 124.06(18) . . ?
C16 C9 N3 109.27(17) . . ?
C16 C9 C8 126.66(18) . . ?
N3 C10 C11 129.8(2) . . ?
N3 C10 C15 107.56(18) . . ?
C11 C10 C15 122.65(19) . . ?
C10 C11 H11 121.5 . . ?
C12 C11 C10 116.9(2) . . ?
C12 C11 H11 121.5 . . ?
C11 C12 H12 119.3 . . ?
C13 C12 C11 121.4(2) . . ?
C13 C12 H12 119.3 . . ?
C12 C13 H13 119.2 . . ?
C14 C13 C12 121.6(2) . . ?
C14 C13 H13 119.2 . . ?
C13 C14 H14 120.5 . . ?
C13 C14 C15 119.0(2) . . ?
C15 C14 H14 120.5 . . ?
C10 C15 C14 118.47(19) . . ?
C10 C15 C16 106.97(18) . . ?
C14 C15 C16 134.5(2) . . ?
C9 C16 C15 107.06(17) . . ?
C9 C16 C17 120.92(17) . . ?
C15 C16 C17 131.99(19) . . ?
C16 C17 H17A 110.0 . . ?
C16 C17 H17B 110.0 . . ?
C16 C17 C18 108.35(17) . . ?
H17A C17 H17B 108.4 . . ?
C18 C17 H17A 110.0 . . ?
C18 C17 H17B 110.0 . . ?
N1 C18 C17 111.37(17) . . ?
N1 C18 H18A 109.4 . . ?
N1 C18 H18B 109.4 . . ?
C17 C18 H18A 109.4 . . ?
C17 C18 H18B 109.4 . . ?
H18A C18 H18B 108.0 . . ?
C20 C19 C7 119.84(19) . . ?
C24 C19 C7 121.16(18) . . ?
C24 C19 C20 118.93(19) . . ?
C19 C20 H20 119.5 . . ?
C19 C20 C21 121.0(2) . . ?
C21 C20 H20 119.5 . . ?
C20 C21 H21 120.0 . . ?
C22 C21 C20 120.0(2) . . ?
C22 C21 H21 120.0 . . ?
C21 C22 H22 120.2 . . ?
C21 C22 C23 119.7(2) . . ?
C23 C22 H22 120.2 . . ?
C22 C23 H23 119.9 . . ?
C22 C23 C24 120.2(2) . . ?
C24 C23 H23 119.9 . . ?
C19 C24 C23 120.3(2) . . ?
C19 C24 H24 119.9 . . ?
C23 C24 H24 119.9 . . ?

loop_
_geom_bond_atom_site_label_1
_geom_bond_atom_site_label_2
_geom_bond_distance
_geom_bond_site_symmetry_2
_geom_bond_publ_flag
F1 C3 1.361(2) . ?
F2 C4 1.358(2) . ?
N1 C1 1.426(2) . ?
N1 C8 1.470(2) . ?
N1 C18 1.474(2) . ?
N2 H2 0.822(19) . ?
N2 C6 1.395(2) . ?
N2 C7 1.451(2) . ?
N3 H3 0.80(2) . ?
N3 C9 1.379(2) . ?
N3 C10 1.379(3) . ?
C1 C2 1.397(3) . ?
C1 C6 1.398(3) . ?
C2 H2A 0.9300 . ?
C2 C3 1.365(3) . ?
C3 C4 1.363(3) . ?
C4 C5 1.360(3) . ?
C5 H5 0.9300 . ?
C5 C6 1.391(3) . ?
C7 H7 0.9800 . ?
C7 C8 1.541(3) . ?
C7 C19 1.508(2) . ?
C8 H8 0.9800 . ?
C8 C9 1.499(3) . ?
C9 C16 1.363(3) . ?
C10 C11 1.388(3) . ?
C10 C15 1.400(3) . ?
C11 H11 0.9300 . ?
C11 C12 1.383(3) . ?
C12 H12 0.9300 . ?
C12 C13 1.383(3) . ?
C13 H13 0.9300 . ?
C13 C14 1.366(3) . ?
C14 H14 0.9300 . ?
C14 C15 1.404(3) . ?
C15 C16 1.438(3) . ?
C16 C17 1.489(3) . ?
C17 H17A 0.9700 . ?
C17 H17B 0.9700 . ?
C17 C18 1.508(3) . ?
C18 H18A 0.9700 . ?
C18 H18B 0.9700 . ?
C19 C20 1.378(2) . ?
C19 C24 1.376(3) . ?
C20 H20 0.9300 . ?
C20 C21 1.378(3) . ?
C21 H21 0.9300 . ?
C21 C22 1.370(3) . ?
C22 H22 0.9300 . ?
C22 C23 1.378(3) . ?
C23 H23 0.9300 . ?
C23 C24 1.386(3) . ?
C24 H24 0.9300 . ?

loop_
_geom_torsion_atom_site_label_1
_geom_torsion_atom_site_label_2
_geom_torsion_atom_site_label_3
_geom_torsion_atom_site_label_4
_geom_torsion
_geom_torsion_site_symmetry_1
_geom_torsion_site_symmetry_2
_geom_torsion_site_symmetry_3
_geom_torsion_site_symmetry_4
_geom_torsion_publ_flag
F1 C3 C4 F2 0.8(3) . . . . ?
F1 C3 C4 C5 -179.32(19) . . . . ?
F2 C4 C5 C6 -179.55(18) . . . . ?
N1 C1 C2 C3 179.34(18) . . . . ?
N1 C1 C6 N2 -1.3(3) . . . . ?
N1 C1 C6 C5 -178.71(17) . . . . ?
N1 C8 C9 N3 -174.07(18) . . . . ?
N1 C8 C9 C16 4.9(3) . . . . ?
N2 C7 C8 N1 60.2(2) . . . . ?
N2 C7 C8 C9 -176.62(16) . . . . ?
N2 C7 C19 C20 -125.1(2) . . . . ?
N2 C7 C19 C24 57.9(3) . . . . ?
N3 C9 C16 C15 -0.7(2) . . . . ?
N3 C9 C16 C17 -178.90(18) . . . . ?
N3 C10 C11 C12 -176.9(2) . . . . ?
N3 C10 C15 C14 177.17(18) . . . . ?
N3 C10 C15 C16 0.1(2) . . . . ?
C1 N1 C8 C7 -44.5(2) . . . . ?
C1 N1 C8 C9 -170.75(15) . . . . ?
C1 N1 C18 C17 -162.43(17) . . . . ?
C1 C2 C3 F1 178.73(18) . . . . ?
C1 C2 C3 C4 -0.6(3) . . . . ?
C2 C1 C6 N2 177.44(19) . . . . ?
C2 C1 C6 C5 0.0(3) . . . . ?
C2 C3 C4 F2 -179.85(19) . . . . ?
C2 C3 C4 C5 0.1(4) . . . . ?
C3 C4 C5 C6 0.5(3) . . . . ?
C4 C5 C6 N2 -178.01(19) . . . . ?
C4 C5 C6 C1 -0.6(3) . . . . ?
C6 N2 C7 C8 -47.8(2) . . . . ?
C6 N2 C7 C19 -170.38(17) . . . . ?
C6 C1 C2 C3 0.6(3) . . . . ?
C7 N2 C6 C1 20.3(3) . . . . ?
C7 N2 C6 C5 -162.29(18) . . . . ?
C7 C8 C9 N3 60.9(3) . . . . ?
C7 C8 C9 C16 -120.1(2) . . . . ?
C7 C19 C20 C21 -175.6(2) . . . . ?
C7 C19 C24 C23 174.59(19) . . . . ?
C8 N1 C1 C2 -163.98(17) . . . . ?
C8 N1 C1 C6 14.7(3) . . . . ?
C8 N1 C18 C17 64.2(2) . . . . ?
C8 C7 C19 C20 116.4(2) . . . . ?
C8 C7 C19 C24 -60.6(2) . . . . ?
C8 C9 C16 C15 -179.83(19) . . . . ?
C8 C9 C16 C17 2.0(3) . . . . ?
C9 N3 C10 C11 177.6(2) . . . . ?
C9 N3 C10 C15 -0.5(2) . . . . ?
C9 C16 C17 C18 21.3(3) . . . . ?
C10 N3 C9 C8 179.93(19) . . . . ?
C10 N3 C9 C16 0.8(2) . . . . ?
C10 C11 C12 C13 -0.5(4) . . . . ?
C10 C15 C16 C9 0.4(2) . . . . ?
C10 C15 C16 C17 178.3(2) . . . . ?
C11 C10 C15 C14 -1.1(3) . . . . ?
C11 C10 C15 C16 -178.2(2) . . . . ?
C11 C12 C13 C14 0.2(4) . . . . ?
C12 C13 C14 C15 -0.3(4) . . . . ?
C13 C14 C15 C10 0.7(3) . . . . ?
C13 C14 C15 C16 176.8(2) . . . . ?
C14 C15 C16 C9 -176.0(2) . . . . ?
C14 C15 C16 C17 1.9(4) . . . . ?
C15 C10 C11 C12 1.0(3) . . . . ?
C15 C16 C17 C18 -156.4(2) . . . . ?
C16 C17 C18 N1 -51.9(2) . . . . ?
C18 N1 C1 C2 61.7(2) . . . . ?
C18 N1 C1 C6 -119.6(2) . . . . ?
C18 N1 C8 C7 89.06(19) . . . . ?
C18 N1 C8 C9 -37.2(2) . . . . ?
C19 C7 C8 N1 -179.43(15) . . . . ?
C19 C7 C8 C9 -56.2(2) . . . . ?
C19 C20 C21 C22 0.6(4) . . . . ?
C20 C19 C24 C23 -2.5(3) . . . . ?
C20 C21 C22 C23 -1.8(4) . . . . ?
C21 C22 C23 C24 0.9(4) . . . . ?
C22 C23 C24 C19 1.3(4) . . . . ?
C24 C19 C20 C21 1.5(3) . . . . ?
